data_7104469
loop_
_publ_author_name
'Xie, Jian-Hua'
'Zhou, Lei'
'Zavalij, Peter'
'Doyle, Michael P'
'Sun, Yinxin'
'Liu, Yang'
'Sun, Huai'

_publ_section_title
;
 Conformational isomers of extraordinary stability:
 carboxamidate-bridged dimetalloorganic compounds.
;
_journal_issue 21
_journal_name_full 'Chemical communications (Cambridge, England)'
_journal_page_first 3005
_journal_page_last 3007
_journal_paper_doi 10.1039/b904095a
_journal_volume 34
_journal_year 2009
_chemical_formula_moiety 'C36 H50 N4 O4 Rh2'
_chemical_formula_sum 'C36 H50 N4 O4 Rh2'
_chemical_formula_weight 808.62
_chemical_name_common Rh2-complex
_chemical_name_systematic
;
Rh2-complex
;
_space_group_IT_number 14
_symmetry_cell_setting monoclinic
_symmetry_space_group_name_Hall '-P 2ybc'
_symmetry_space_group_name_H-M 'P 1 21/c 1'
_atom_sites_solution_hydrogens geom
_atom_sites_solution_primary direct
_atom_sites_solution_secondary difmap
_audit_creation_method 'SHELXL-97 & ZCIF'
_cell_angle_alpha 90.00
_cell_angle_beta 111.8290(10)
_cell_angle_gamma 90.00
_cell_formula_units_Z 2
_cell_length_a 8.5366(8)
_cell_length_b 20.8840(19)
_cell_length_c 10.0597(9)
_cell_measurement_reflns_used 6253
_cell_measurement_temperature 150(2)
_cell_measurement_theta_max 28.9
_cell_measurement_theta_min 2.4
_cell_volume 1664.8(3)
_computing_cell_refinement Apex2
_computing_data_collection 'Apex2 (Bruker, 2005)'
_computing_data_reduction Apex2
_computing_molecular_graphics 'XSHEL (Bruker, 2004)'
_computing_publication_material SHELXL-97
_computing_structure_refinement 'SHELXL-97 (Sheldrick, 1997)'
_computing_structure_solution 'SHELXS-97 (Sheldrick, 1990)'
_diffrn_ambient_temperature 150(2)
_diffrn_detector 'CCD area detector'
_diffrn_detector_type 'Bruker Smart Apex II'
_diffrn_measured_fraction_theta_full 0.997
_diffrn_measured_fraction_theta_max 0.997
_diffrn_measurement_details 151,360,610,610
_diffrn_measurement_device_type 'three-circle diffractometer'
_diffrn_measurement_method 'omega scans'
_diffrn_measurement_specimen_support 'cactus needle'
_diffrn_orient_matrix_type standard
_diffrn_orient_matrix_UB_11 0.1225302
_diffrn_orient_matrix_UB_12 -0.0000644
_diffrn_orient_matrix_UB_13 0.0624308
_diffrn_orient_matrix_UB_21 0.0086237
_diffrn_orient_matrix_UB_22 0.0459420
_diffrn_orient_matrix_UB_23 -0.0244473
_diffrn_orient_matrix_UB_31 -0.0289148
_diffrn_orient_matrix_UB_32 0.0134937
_diffrn_orient_matrix_UB_33 0.0834970
_diffrn_radiation_monochromator graphite
_diffrn_radiation_source 'fine-focus sealed tube'
_diffrn_radiation_type MoK\a
_diffrn_radiation_wavelength 0.71073
_diffrn_reflns_av_R_equivalents 0.0251
_diffrn_reflns_av_sigmaI/netI 0.0202
_diffrn_reflns_limit_h_max 10
_diffrn_reflns_limit_h_min -10
_diffrn_reflns_limit_k_max 24
_diffrn_reflns_limit_k_min -24
_diffrn_reflns_limit_l_max 11
_diffrn_reflns_limit_l_min -11
_diffrn_reflns_number 12334
_diffrn_reflns_theta_full 25.00
_diffrn_reflns_theta_max 25.00
_diffrn_reflns_theta_min 2.57
_diffrn_source_current 30
_diffrn_source_voltage 50
_diffrn_standards_decay_% 0
_exptl_absorpt_coefficient_mu 1.037
_exptl_absorpt_correction_T_max 0.958
_exptl_absorpt_correction_T_min 0.813
_exptl_absorpt_correction_type multi-scan
_exptl_absorpt_process_details 'SADABS (Sheldrick, 1996)'
_exptl_crystal_colour orange/green
_exptl_crystal_density_diffrn 1.613
_exptl_crystal_density_method not-measured
_exptl_crystal_description prism
_exptl_crystal_F_000 832
_exptl_crystal_id 'Doyle/Xie JXie-01-57'
_exptl_crystal_size_max 0.147
_exptl_crystal_size_mid 0.092
_exptl_crystal_size_min 0.041
_refine_diff_density_max 0.600
_refine_diff_density_min -0.983
_refine_diff_density_rms 0.099
_refine_ls_extinction_method none
_refine_ls_goodness_of_fit_ref 1.000
_refine_ls_hydrogen_treatment constr
_refine_ls_matrix_type full
_refine_ls_number_parameters 208
_refine_ls_number_reflns 2923
_refine_ls_number_restraints 0
_refine_ls_restrained_S_all 1.000
_refine_ls_R_factor_all 0.0557
_refine_ls_R_factor_gt 0.0517
_refine_ls_shift/su_max 0.000
_refine_ls_shift/su_mean 0.000
_refine_ls_structure_factor_coef Fsqd
_refine_ls_weighting_details 'w=1/[\s^2^(Fo^2^)+(0.008P)^2^+17.6P], P=(max(Fo^2^,0)+2Fc^2^)/3'
_refine_ls_weighting_scheme calc
_refine_ls_wR_factor_gt 0.1162
_refine_ls_wR_factor_ref 0.1176
_reflns_number_gt 2684
_reflns_number_total 2923
_reflns_threshold_expression >2sigma(I)
_cod_data_source_file b904095a.txt
_cod_data_source_block 1613
_cod_depositor_comments
;
The following automatic conversions were performed:
'_symmetry_cell_setting' value 'Monoclinic' changed to 'monoclinic'
according to '/home/saulius/struct/CIF-dictionaries/cif_core.dic'
dictionary named 'cif_core.dic' version 2.4.1 from 2010-06-29.

Automatic conversion script
Id: cif_fix_enum 1527 2010-12-29 10:47:43Z saulius 
;
_cod_original_sg_symbol_H-M P21/c
_cod_database_code 7104469
_diffrn_measurement_frame_width-ccd 0.3
_diffrn_measurement_total_frames-ccd 1731
_diffrn_measurement_frame_time-ccd 30
_diffrn_measurement_total_time-ccd 21.9
_diffrn_detector_distance-ccd 5.2000
_diffrn_measurement_frame_size-ccd 1024

loop_
_symmetry_equiv_pos_as_xyz
'x, y, z'
'-x, y+1/2, -z+1/2'
'-x, -y, -z'
'x, -y-1/2, z-1/2'

loop_
_atom_site_label
_atom_site_type_symbol
_atom_site_fract_x
_atom_site_fract_y
_atom_site_fract_z
_atom_site_U_iso_or_equiv
_atom_site_adp_type
_atom_site_occupancy
_atom_site_symmetry_multiplicity
_atom_site_calc_flag
_atom_site_refinement_flags
_atom_site_disorder_assembly
_atom_site_disorder_group
Rh1 Rh 1.02301(6) 0.05348(2) 0.45453(5) 0.03395(17) Uani 1 1 d . . .
C1 C 1.1472(8) 0.1238(3) 0.4038(7) 0.0372(14) Uani 1 1 d . . .
C2 C 1.2782(9) 0.1560(3) 0.5086(8) 0.0430(16) Uani 1 1 d . . .
H2 H 1.3138 0.1426 0.6056 0.052 Uiso 1 1 calc R . .
C3 C 1.3566(10) 0.2070(3) 0.4725(9) 0.0512(18) Uani 1 1 d . . .
H3 H 1.4422 0.2299 0.5454 0.061 Uiso 1 1 calc R . .
C4 C 1.3120(10) 0.2249(4) 0.3324(9) 0.056(2) Uani 1 1 d . . .
H4 H 1.3683 0.2596 0.3081 0.068 Uiso 1 1 calc R . .
C5 C 1.1845(10) 0.1924(4) 0.2254(9) 0.0534(19) Uani 1 1 d . . .
H5 H 1.1529 0.2048 0.1281 0.064 Uiso 1 1 calc R . .
C6 C 1.1034(9) 0.1413(3) 0.2623(7) 0.0412(15) Uani 1 1 d . . .
H6 H 1.0175 0.1184 0.1895 0.049 Uiso 1 1 calc R . .
N1 N 0.7809(6) 0.0788(2) 0.3592(6) 0.0357(12) Uani 1 1 d . . .
O1 O 0.7328(5) -0.0179(2) 0.4410(5) 0.0419(11) Uani 1 1 d . . .
C11 C 0.6798(8) 0.0350(3) 0.3730(7) 0.0371(14) Uani 1 1 d . . .
C12 C 0.4903(8) 0.0431(4) 0.3085(8) 0.0485(17) Uani 1 1 d . . .
H12A H 0.4371 0.0096 0.3473 0.058 Uiso 1 1 calc R . .
H12B H 0.4602 0.0852 0.3374 0.058 Uiso 1 1 calc R . .
C13 C 0.4203(11) 0.0388(4) 0.1472(9) 0.065(2) Uani 1 1 d . . .
H13A H 0.2981 0.0293 0.1143 0.078 Uiso 1 1 calc R . .
H13B H 0.4752 0.0025 0.1184 0.078 Uiso 1 1 calc R . .
C14 C 0.4438(11) 0.0987(4) 0.0713(10) 0.068(2) Uani 1 1 d . . .
H14A H 0.3971 0.0906 -0.0332 0.082 Uiso 1 1 calc R . .
H14B H 0.3770 0.1338 0.0905 0.082 Uiso 1 1 calc R . .
C15 C 0.6248(11) 0.1214(4) 0.1133(10) 0.070(2) Uani 1 1 d . . .
H15A H 0.6260 0.1603 0.0573 0.084 Uiso 1 1 calc R . .
H15B H 0.6903 0.0879 0.0873 0.084 Uiso 1 1 calc R . .
C16 C 0.7117(10) 0.1367(4) 0.2727(10) 0.062(2) Uani 1 1 d . . .
H16A H 0.8045 0.1675 0.2859 0.075 Uiso 1 1 calc R . .
H16B H 0.6295 0.1572 0.3073 0.075 Uiso 1 1 calc R . .
N2 N 1.0208(7) 0.0928(2) 0.6376(6) 0.0386(13) Uani 1 1 d . . .
O2 O 0.9917(6) -0.0050(2) 0.7265(5) 0.0409(11) Uani 1 1 d . . .
C21 C 1.0008(9) 0.0570(3) 0.7334(7) 0.0421(15) Uani 1 1 d . . .
C22 C 0.9844(11) 0.0849(4) 0.8652(8) 0.056(2) Uani 1 1 d . . .
H22A H 1.0725 0.1180 0.9048 0.067 Uiso 1 1 calc R . .
H22B H 1.0060 0.0507 0.9380 0.067 Uiso 1 1 calc R . .
C23 C 0.8116(15) 0.1150(5) 0.8402(12) 0.090(3) Uani 1 1 d . . .
H23A H 0.7935 0.1154 0.9319 0.108 Uiso 1 1 calc R . .
H23B H 0.7224 0.0880 0.7720 0.108 Uiso 1 1 calc R . .
C24 C 0.7940(13) 0.1837(5) 0.7813(10) 0.076(3) Uani 1 1 d . . .
H24A H 0.6805 0.2001 0.7686 0.091 Uiso 1 1 calc R . .
H24B H 0.8783 0.2113 0.8525 0.091 Uiso 1 1 calc R . .
C25 C 0.8183(12) 0.1886(5) 0.6385(10) 0.071(2) Uani 1 1 d . . .
H25A H 0.8042 0.2338 0.6068 0.086 Uiso 1 1 calc R . .
H25B H 0.7293 0.1632 0.5657 0.086 Uiso 1 1 calc R . .
C26 C 0.9930(13) 0.1646(4) 0.6464(11) 0.075(3) Uani 1 1 d . . .
H26A H 1.0175 0.1855 0.5679 0.090 Uiso 1 1 calc R . .
H26B H 1.0782 0.1803 0.7375 0.090 Uiso 1 1 calc R . .

loop_
_atom_site_aniso_label
_atom_site_aniso_U_11
_atom_site_aniso_U_22
_atom_site_aniso_U_33
_atom_site_aniso_U_23
_atom_site_aniso_U_13
_atom_site_aniso_U_12
Rh1 0.0377(3) 0.0281(3) 0.0404(3) -0.0026(2) 0.0195(2) -0.0022(2)
C1 0.043(4) 0.026(3) 0.051(4) 0.001(3) 0.027(3) 0.001(3)
C2 0.044(4) 0.038(4) 0.047(4) 0.000(3) 0.019(3) -0.004(3)
C3 0.050(4) 0.042(4) 0.061(5) 0.001(4) 0.021(4) -0.007(3)
C4 0.060(5) 0.041(4) 0.073(6) 0.009(4) 0.030(4) -0.006(4)
C5 0.064(5) 0.049(4) 0.054(5) 0.012(4) 0.029(4) 0.002(4)
C6 0.042(4) 0.040(4) 0.043(4) 0.000(3) 0.018(3) -0.002(3)
N1 0.030(3) 0.027(3) 0.050(3) -0.002(2) 0.015(2) 0.005(2)
O1 0.030(2) 0.045(3) 0.051(3) 0.008(2) 0.016(2) 0.000(2)
C11 0.034(3) 0.034(3) 0.045(4) -0.004(3) 0.017(3) -0.001(3)
C12 0.039(4) 0.046(4) 0.063(5) 0.004(3) 0.022(3) 0.005(3)
C13 0.059(5) 0.062(5) 0.075(6) 0.000(4) 0.026(4) 0.001(4)
C14 0.067(6) 0.069(6) 0.072(6) 0.013(5) 0.030(5) 0.017(5)
C15 0.073(6) 0.062(5) 0.085(7) 0.018(5) 0.040(5) 0.016(5)
C16 0.049(5) 0.041(4) 0.103(7) 0.004(4) 0.035(5) 0.007(4)
N2 0.054(3) 0.028(3) 0.042(3) -0.009(2) 0.027(3) -0.011(2)
O2 0.054(3) 0.031(2) 0.041(3) -0.0019(19) 0.022(2) 0.000(2)
C21 0.047(4) 0.038(4) 0.039(4) -0.007(3) 0.013(3) 0.002(3)
C22 0.077(6) 0.044(4) 0.049(4) -0.008(3) 0.026(4) 0.001(4)
C23 0.124(9) 0.077(7) 0.095(8) -0.005(6) 0.072(7) -0.003(6)
C24 0.083(7) 0.070(6) 0.078(6) -0.005(5) 0.034(5) 0.012(5)
C25 0.077(6) 0.068(6) 0.072(6) -0.002(5) 0.031(5) 0.007(5)
C26 0.087(7) 0.058(5) 0.092(7) -0.010(5) 0.047(6) -0.010(5)

loop_
_atom_type_symbol
_atom_type_description
_atom_type_scat_dispersion_real
_atom_type_scat_dispersion_imag
_atom_type_scat_source
C C 0.0033 0.0016 'International Tables Vol C Tables 4.2.6.8 and 6.1.1.4'
H H 0.0000 0.0000 'International Tables Vol C Tables 4.2.6.8 and 6.1.1.4'
N N 0.0061 0.0033 'International Tables Vol C Tables 4.2.6.8 and 6.1.1.4'
O O 0.0106 0.0060 'International Tables Vol C Tables 4.2.6.8 and 6.1.1.4'
Rh Rh -1.1178 0.9187 'International Tables Vol C Tables 4.2.6.8 and 6.1.1.4'

loop_
_geom_angle_atom_site_label_1
_geom_angle_atom_site_label_2
_geom_angle_atom_site_label_3
_geom_angle
_geom_angle_site_symmetry_1
_geom_angle_site_symmetry_3
_geom_angle_publ_flag
C1 Rh1 N1 103.7(2) . . ?
C1 Rh1 N2 96.9(2) . . ?
N1 Rh1 N2 88.4(2) . . ?
C1 Rh1 O2 90.0(2) . 3_756 ?
N1 Rh1 O2 89.6(2) . 3_756 ?
N2 Rh1 O2 173.13(19) . 3_756 ?
C1 Rh1 O1 82.2(2) . 3_756 ?
N1 Rh1 O1 174.05(19) . 3_756 ?
N2 Rh1 O1 91.8(2) . 3_756 ?
O2 Rh1 O1 89.50(19) 3_756 3_756 ?
C1 Rh1 Rh1 157.90(19) . 3_756 ?
N1 Rh1 Rh1 97.86(15) . 3_756 ?
N2 Rh1 Rh1 88.51(15) . 3_756 ?
O2 Rh1 Rh1 85.26(12) 3_756 3_756 ?
O1 Rh1 Rh1 76.21(12) 3_756 3_756 ?
C6 C1 C2 119.2(6) . . ?
C6 C1 Rh1 119.6(5) . . ?
C2 C1 Rh1 121.2(5) . . ?
C3 C2 C1 120.5(7) . . ?
C4 C3 C2 120.4(7) . . ?
C3 C4 C5 120.1(7) . . ?
C4 C5 C6 119.4(7) . . ?
C1 C6 C5 120.4(7) . . ?
C11 N1 C16 120.2(6) . . ?
C11 N1 Rh1 111.8(4) . . ?
C16 N1 Rh1 127.9(4) . . ?
C11 O1 Rh1 131.2(4) . 3_756 ?
O1 C11 N1 122.9(6) . . ?
O1 C11 C12 115.6(6) . . ?
N1 C11 C12 121.5(6) . . ?
C13 C12 C11 112.8(6) . . ?
C12 C13 C14 114.8(7) . . ?
C15 C14 C13 115.4(7) . . ?
C14 C15 C16 113.8(7) . . ?
N1 C16 C15 112.3(7) . . ?
C21 N2 C26 117.6(6) . . ?
C21 N2 Rh1 119.7(4) . . ?
C26 N2 Rh1 120.4(5) . . ?
C21 O2 Rh1 121.6(4) . 3_756 ?
N2 C21 O2 124.4(6) . . ?
N2 C21 C22 121.3(6) . . ?
O2 C21 C22 114.3(6) . . ?
C21 C22 C23 114.4(7) . . ?
C22 C23 C24 113.3(8) . . ?
C25 C24 C23 113.4(8) . . ?
C24 C25 C26 113.3(8) . . ?
N2 C26 C25 118.9(7) . . ?

loop_
_geom_bond_atom_site_label_1
_geom_bond_atom_site_label_2
_geom_bond_distance
_geom_bond_site_symmetry_2
_geom_bond_publ_flag
Rh1 C1 1.986(6) . ?
Rh1 N1 1.999(5) . ?
Rh1 N2 2.023(5) . ?
Rh1 O2 2.047(4) 3_756 ?
Rh1 O1 2.091(4) 3_756 ?
Rh1 Rh1 2.4994(10) 3_756 ?
C1 C6 1.380(9) . ?
C1 C2 1.391(9) . ?
C2 C3 1.376(9) . ?
C3 C4 1.369(11) . ?
C4 C5 1.390(11) . ?
C5 C6 1.396(10) . ?
N1 C11 1.300(8) . ?
N1 C16 1.478(9) . ?
O1 C11 1.289(8) . ?
O1 Rh1 2.091(4) 3_756 ?
C11 C12 1.512(9) . ?
C12 C13 1.509(11) . ?
C13 C14 1.518(11) . ?
C14 C15 1.518(12) . ?
C15 C16 1.530(12) . ?
N2 C21 1.281(8) . ?
N2 C26 1.526(10) . ?
O2 C21 1.296(8) . ?
O2 Rh1 2.047(4) 3_756 ?
C21 C22 1.502(9) . ?
C22 C23 1.536(13) . ?
C23 C24 1.538(13) . ?
C24 C25 1.529(12) . ?
C25 C26 1.547(12) . ?
